data_4117434
loop_
_publ_author_name
'Nicklas Selander'
'Valery V. Fokin'

_publ_section_title
;
 Rhodium(II)-Catalyzed Asymmetric Sulfur(VI) Reduction of Diazo
 Sulfonylamidines
;
_journal_name_full 'Journal of the American Chemical Society'
_journal_page_first 2477
_journal_page_last 2480
_journal_paper_doi 10.1021/ja210180q
_journal_volume 134
_journal_year 2012
_chemical_formula_sum 'C19 H22 N2 O2 S'
_chemical_formula_weight 342.45
_chemical_name_systematic
; 
 ? 
;
_space_group_IT_number 4
_symmetry_cell_setting monoclinic
_symmetry_space_group_name_Hall 'P 2yb'
_symmetry_space_group_name_H-M 'P 1 21 1'
_atom_sites_solution_hydrogens geom
_atom_sites_solution_primary direct
_atom_sites_solution_secondary difmap
_audit_creation_method SHELXL-97
_cell_angle_alpha 90.00
_cell_angle_beta 108.8560(10)
_cell_angle_gamma 90.00
_cell_formula_units_Z 2
_cell_length_a 8.9740(7)
_cell_length_b 8.3505(7)
_cell_length_c 12.4633(10)
_cell_measurement_reflns_used 2455
_cell_measurement_temperature 100(2)
_cell_measurement_theta_max 25.34
_cell_measurement_theta_min 2.40
_cell_volume 883.84(12)
_computing_cell_refinement 'Bruker SAINT'
_computing_data_collection 'Bruker APEX2'
_computing_data_reduction 'Bruker SAINT'
_computing_molecular_graphics 'Bruker SHELXTL'
_computing_publication_material 'Bruker SHELXTL'
_computing_structure_refinement 'SHELXL-97 (Sheldrick, 1997)'
_computing_structure_solution 'SHELXS-97 (Sheldrick, 1990)'
_diffrn_ambient_temperature 100(2)
_diffrn_measured_fraction_theta_full 0.999
_diffrn_measured_fraction_theta_max 0.998
_diffrn_measurement_device_type 'Bruker APEX-II CCD'
_diffrn_measurement_method '\f and \w scans'
_diffrn_radiation_monochromator graphite
_diffrn_radiation_source 'fine-focus sealed tube'
_diffrn_radiation_type MoK\a
_diffrn_radiation_wavelength 0.71073
_diffrn_reflns_av_R_equivalents 0.0238
_diffrn_reflns_av_sigmaI/netI 0.0307
_diffrn_reflns_limit_h_max 7
_diffrn_reflns_limit_h_min -10
_diffrn_reflns_limit_k_max 10
_diffrn_reflns_limit_k_min -8
_diffrn_reflns_limit_l_max 14
_diffrn_reflns_limit_l_min -14
_diffrn_reflns_number 6135
_diffrn_reflns_theta_full 25.00
_diffrn_reflns_theta_max 25.35
_diffrn_reflns_theta_min 1.73
_exptl_absorpt_coefficient_mu 0.197
_exptl_absorpt_correction_T_max 0.912
_exptl_absorpt_correction_T_min 0.788
_exptl_absorpt_correction_type multi-scan
_exptl_absorpt_process_details sadabs
_exptl_crystal_colour 'pale yellow'
_exptl_crystal_density_diffrn 1.287
_exptl_crystal_description block
_exptl_crystal_F_000 364
_exptl_crystal_size_max 0.29
_exptl_crystal_size_mid 0.24
_exptl_crystal_size_min 0.19
_refine_diff_density_max 0.316
_refine_diff_density_min -0.199
_refine_diff_density_rms 0.039
_refine_ls_abs_structure_details 'Flack H D (1983), Acta Cryst. A39, 876-881'
_refine_ls_abs_structure_Flack 0.04(5)
_refine_ls_extinction_method none
_refine_ls_goodness_of_fit_ref 1.031
_refine_ls_hydrogen_treatment constr
_refine_ls_matrix_type full
_refine_ls_number_parameters 222
_refine_ls_number_reflns 2964
_refine_ls_number_restraints 1
_refine_ls_restrained_S_all 1.031
_refine_ls_R_factor_all 0.0277
_refine_ls_R_factor_gt 0.0272
_refine_ls_shift/su_max 0.004
_refine_ls_shift/su_mean 0.000
_refine_ls_structure_factor_coef Fsqd
_refine_ls_weighting_details 'calc w=1/[\s^2^(Fo^2^)+(0.0482P)^2^+0.1133P] where P=(Fo^2^+2Fc^2^)/3'
_refine_ls_weighting_scheme calc
_refine_ls_wR_factor_gt 0.0732
_refine_ls_wR_factor_ref 0.0738
_reflns_number_gt 2906
_reflns_number_total 2964
_reflns_threshold_expression >2sigma(I)
_cod_data_source_file ja210180q_si_004.cif
_cod_data_source_block fokin10
_cod_database_code 4117434

loop_
_symmetry_equiv_pos_as_xyz
'x, y, z'
'-x, y+1/2, -z'

loop_
_atom_site_label
_atom_site_type_symbol
_atom_site_fract_x
_atom_site_fract_y
_atom_site_fract_z
_atom_site_U_iso_or_equiv
_atom_site_adp_type
_atom_site_occupancy
_atom_site_symmetry_multiplicity
_atom_site_calc_flag
_atom_site_refinement_flags
S1 S 0.18499(4) 0.55586(5) 0.78483(3) 0.01832(11) Uani 1 1 d .
O1 O 0.13442(14) 0.46188(15) 0.86805(10) 0.0250(3) Uani 1 1 d .
O2 O 0.39808(12) 0.57906(16) 0.59791(9) 0.0229(3) Uani 1 1 d .
N1 N 0.37126(15) 0.61924(17) 0.85238(11) 0.0198(3) Uani 1 1 d .
N2 N 0.62032(15) 0.63432(19) 0.83808(11) 0.0204(3) Uani 1 1 d .
C1 C 0.4174(2) 0.2348(2) 0.77919(15) 0.0234(4) Uani 1 1 d .
H1A H 0.4283 0.2894 0.8482 0.028 Uiso 1 1 calc R
C2 C 0.4045(2) 0.0697(3) 0.77428(16) 0.0297(4) Uani 1 1 d .
H2A H 0.4036 0.0111 0.8394 0.036 Uiso 1 1 calc R
C3 C 0.3928(2) -0.0105(3) 0.67427(17) 0.0305(4) Uani 1 1 d .
H3A H 0.3846 -0.1239 0.6714 0.037 Uiso 1 1 calc R
C4 C 0.39292(18) 0.0744(3) 0.57856(15) 0.0274(4) Uani 1 1 d .
H4A H 0.3868 0.0188 0.5107 0.033 Uiso 1 1 calc R
C5 C 0.40202(18) 0.2396(2) 0.58180(14) 0.0217(4) Uani 1 1 d .
H5A H 0.3999 0.2976 0.5157 0.026 Uiso 1 1 calc R
C6 C 0.41442(17) 0.3218(2) 0.68216(14) 0.0197(4) Uani 1 1 d .
C7 C 0.42318(17) 0.4980(2) 0.68338(13) 0.0183(4) Uani 1 1 d .
C8 C 0.47068(17) 0.5856(2) 0.79813(13) 0.0172(4) Uani 1 1 d .
C9 C 0.6745(2) 0.7352(2) 0.93941(14) 0.0262(4) Uani 1 1 d .
H9A H 0.5840 0.7886 0.9515 0.039 Uiso 1 1 calc R
H9B H 0.7480 0.8160 0.9291 0.039 Uiso 1 1 calc R
H9C H 0.7279 0.6686 1.0054 0.039 Uiso 1 1 calc R
C10 C 0.73591(19) 0.6048(2) 0.77993(15) 0.0224(4) Uani 1 1 d .
H10A H 0.6985 0.5179 0.7249 0.034 Uiso 1 1 calc R
H10B H 0.8369 0.5744 0.8356 0.034 Uiso 1 1 calc R
H10C H 0.7497 0.7022 0.7404 0.034 Uiso 1 1 calc R
C11 C 0.08997(17) 0.7477(2) 0.77026(13) 0.0167(3) Uani 1 1 d .
C12 C 0.08697(18) 0.8391(2) 0.86452(13) 0.0189(3) Uani 1 1 d .
C13 C -0.00012(19) 0.9794(2) 0.84403(14) 0.0218(4) Uani 1 1 d .
H13A H -0.0043 1.0416 0.9068 0.026 Uiso 1 1 calc R
C14 C -0.08201(18) 1.0327(2) 0.73473(14) 0.0208(4) Uani 1 1 d .
C15 C -0.07617(18) 0.9396(2) 0.64399(14) 0.0202(4) Uani 1 1 d .
H15A H -0.1320 0.9740 0.5691 0.024 Uiso 1 1 calc R
C16 C 0.00890(18) 0.7974(2) 0.65921(14) 0.0194(4) Uani 1 1 d .
C17 C -0.1727(2) 1.1874(2) 0.71636(15) 0.0273(4) Uani 1 1 d .
H17A H -0.2244 1.2043 0.6350 0.041 Uiso 1 1 calc R
H17B H -0.1003 1.2762 0.7476 0.041 Uiso 1 1 calc R
H17C H -0.2524 1.1824 0.7546 0.041 Uiso 1 1 calc R
C18 C 0.01368(19) 0.7048(2) 0.55544(14) 0.0253(4) Uani 1 1 d .
H18A H -0.0517 0.7595 0.4867 0.038 Uiso 1 1 calc R
H18B H -0.0267 0.5963 0.5577 0.038 Uiso 1 1 calc R
H18C H 0.1225 0.6990 0.5549 0.038 Uiso 1 1 calc R
C19 C 0.1747(2) 0.7932(3) 0.98588(14) 0.0261(4) Uani 1 1 d .
H19D H 0.1166 0.8320 1.0352 0.039 Uiso 1 1 calc R
H19A H 0.2798 0.8414 1.0093 0.039 Uiso 1 1 calc R
H19B H 0.1843 0.6763 0.9919 0.039 Uiso 1 1 calc R

loop_
_atom_site_aniso_label
_atom_site_aniso_U_11
_atom_site_aniso_U_22
_atom_site_aniso_U_33
_atom_site_aniso_U_23
_atom_site_aniso_U_13
_atom_site_aniso_U_12
S1 0.01716(18) 0.0158(2) 0.02272(18) -0.00066(17) 0.00736(14) 0.00015(17)
O1 0.0244(6) 0.0196(8) 0.0331(6) 0.0059(5) 0.0125(5) 0.0008(5)
O2 0.0260(6) 0.0208(8) 0.0230(6) 0.0016(5) 0.0097(4) 0.0008(5)
N1 0.0190(6) 0.0187(8) 0.0227(7) -0.0008(6) 0.0082(5) -0.0005(6)
N2 0.0185(6) 0.0198(9) 0.0232(7) -0.0028(6) 0.0073(5) -0.0020(6)
C1 0.0281(8) 0.0184(10) 0.0259(8) 0.0017(7) 0.0120(7) 0.0028(7)
C2 0.0357(9) 0.0192(11) 0.0382(9) 0.0053(9) 0.0178(8) 0.0029(9)
C3 0.0324(9) 0.0138(10) 0.0474(11) -0.0011(8) 0.0159(8) 0.0004(8)
C4 0.0271(8) 0.0221(11) 0.0332(9) -0.0084(8) 0.0099(7) -0.0008(8)
C5 0.0215(8) 0.0197(10) 0.0239(8) -0.0017(7) 0.0076(6) 0.0006(7)
C6 0.0157(7) 0.0191(10) 0.0243(8) 0.0004(7) 0.0065(6) 0.0014(7)
C7 0.0145(7) 0.0196(10) 0.0213(8) -0.0015(7) 0.0068(6) 0.0007(6)
C8 0.0200(7) 0.0107(10) 0.0207(7) 0.0030(6) 0.0064(6) 0.0023(7)
C9 0.0225(8) 0.0292(12) 0.0261(8) -0.0062(8) 0.0067(7) -0.0031(8)
C10 0.0205(7) 0.0202(11) 0.0285(8) -0.0009(7) 0.0107(6) -0.0009(7)
C11 0.0157(7) 0.0133(9) 0.0231(8) -0.0011(6) 0.0089(6) -0.0020(6)
C12 0.0185(7) 0.0197(10) 0.0206(8) -0.0014(7) 0.0091(6) -0.0019(7)
C13 0.0215(8) 0.0210(10) 0.0248(8) -0.0054(7) 0.0100(7) -0.0011(7)
C14 0.0191(7) 0.0160(10) 0.0288(8) 0.0009(7) 0.0099(6) -0.0002(7)
C15 0.0187(7) 0.0216(10) 0.0210(8) 0.0039(7) 0.0075(6) -0.0002(7)
C16 0.0173(7) 0.0208(11) 0.0223(8) 0.0003(7) 0.0095(6) -0.0023(7)
C17 0.0279(9) 0.0199(12) 0.0328(10) 0.0001(7) 0.0082(8) 0.0035(8)
C18 0.0245(8) 0.0297(12) 0.0217(8) -0.0031(7) 0.0074(7) 0.0037(8)
C19 0.0277(8) 0.0296(12) 0.0211(8) -0.0017(7) 0.0080(7) 0.0035(8)

loop_
_atom_type_symbol
_atom_type_description
_atom_type_scat_dispersion_real
_atom_type_scat_dispersion_imag
_atom_type_scat_source
C C 0.0033 0.0016 'International Tables Vol C Tables 4.2.6.8 and 6.1.1.4'
H H 0.0000 0.0000 'International Tables Vol C Tables 4.2.6.8 and 6.1.1.4'
N N 0.0061 0.0033 'International Tables Vol C Tables 4.2.6.8 and 6.1.1.4'
O O 0.0106 0.0060 'International Tables Vol C Tables 4.2.6.8 and 6.1.1.4'
S S 0.1246 0.1234 'International Tables Vol C Tables 4.2.6.8 and 6.1.1.4'

loop_
_geom_angle_atom_site_label_1
_geom_angle_atom_site_label_2
_geom_angle_atom_site_label_3
_geom_angle
O1 S1 N1 107.05(7)
O1 S1 C11 107.46(7)
N1 S1 C11 97.55(7)
C8 N1 S1 113.75(11)
C8 N2 C9 120.69(13)
C8 N2 C10 123.46(14)
C9 N2 C10 115.62(13)
C2 C1 C6 119.97(17)
C1 C2 C3 120.07(18)
C4 C3 C2 120.32(19)
C5 C4 C3 120.06(18)
C4 C5 C6 120.16(17)
C5 C6 C1 119.39(17)
C5 C6 C7 119.17(15)
C1 C6 C7 121.44(16)
O2 C7 C6 123.41(16)
O2 C7 C8 117.75(16)
C6 C7 C8 118.82(14)
N1 C8 N2 120.79(14)
N1 C8 C7 123.39(13)
N2 C8 C7 115.73(13)
C16 C11 C12 121.29(16)
C16 C11 S1 116.21(12)
C12 C11 S1 122.36(13)
C13 C12 C11 117.78(15)
C13 C12 C19 118.63(15)
C11 C12 C19 123.58(16)
C12 C13 C14 122.52(16)
C15 C14 C13 118.05(16)
C15 C14 C17 121.22(15)
C13 C14 C17 120.73(16)
C14 C15 C16 122.07(16)
C15 C16 C11 118.29(15)
C15 C16 C18 118.91(15)
C11 C16 C18 122.78(16)

loop_
_geom_bond_atom_site_label_1
_geom_bond_atom_site_label_2
_geom_bond_distance
S1 O1 1.4838(12)
S1 N1 1.6952(13)
S1 C11 1.7962(18)
O2 C7 1.220(2)
N1 C8 1.312(2)
N2 C8 1.336(2)
N2 C9 1.464(2)
N2 C10 1.4656(19)
C1 C2 1.384(3)
C1 C6 1.403(2)
C2 C3 1.388(3)
C3 C4 1.388(3)
C4 C5 1.382(3)
C5 C6 1.399(2)
C6 C7 1.474(3)
C7 C8 1.539(2)
C11 C16 1.402(2)
C11 C12 1.408(2)
C12 C13 1.385(3)
C12 C19 1.512(2)
C13 C14 1.395(2)
C14 C15 1.387(2)
C14 C17 1.504(3)
C15 C16 1.391(3)
C16 C18 1.519(2)
